data_4511330
loop_
_publ_author_name
'Zhao, Xia-Xia'
'Ma, Jian-Ping'
'Dong, Yu-Bin'
'Huang, Ru-Qi'
'Lai, Tianshu'

_publ_section_title
;
 Construction of Metal&#x2212;Organic Frameworks (M = Cd(II), Co(II),
 Zn(II), and Cu(II)) Based on Semirigid Oxadiazole Bridging Ligands by
 Solution and Hydrothermal Reactions
;
_journal_issue 6
_journal_name_full 'Crystal Growth &amp; Design'
_journal_page_first 1058
_journal_paper_doi 10.1021/cg060583+
_journal_volume 7
_journal_year 2007
_chemical_formula_sum 'C20 H16 Cd0.5 N9 O4'
_chemical_formula_weight 502.62
_chemical_name_systematic
; 
 ? 
;
_space_group_IT_number 2
_symmetry_cell_setting triclinic
_symmetry_space_group_name_Hall '-P 1'
_symmetry_space_group_name_H-M 'P -1'
_atom_sites_solution_hydrogens geom
_atom_sites_solution_primary direct
_atom_sites_solution_secondary difmap
_audit_creation_method SHELXL-97
_cell_angle_alpha 78.394(3)
_cell_angle_beta 83.515(3)
_cell_angle_gamma 65.892(3)
_cell_formula_units_Z 2
_cell_length_a 7.8585(16)
_cell_length_b 8.6387(18)
_cell_length_c 17.281(4)
_cell_measurement_reflns_used 1767
_cell_measurement_temperature 293(2)
_cell_measurement_theta_max 22.180
_cell_measurement_theta_min 2.621
_cell_volume 1048.3(4)
_computing_cell_refinement 'Bruker SMART'
_computing_data_collection 'Bruker SMART'
_computing_data_reduction 'Bruker SAINT'
_computing_molecular_graphics 'Bruker SHELXTL'
_computing_publication_material 'Bruker SHELXTL'
_computing_structure_refinement 'SHELXL-97 (Sheldrick, 1997)'
_computing_structure_solution 'SHELXS-97 (Sheldrick, 1990)'
_diffrn_ambient_temperature 293(2)
_diffrn_measured_fraction_theta_full 0.984
_diffrn_measured_fraction_theta_max 0.984
_diffrn_measurement_device_type 'CCD area detector'
_diffrn_measurement_method 'phi and omega scans'
_diffrn_radiation_monochromator graphite
_diffrn_radiation_source 'fine-focus sealed tube'
_diffrn_radiation_type MoK\a
_diffrn_radiation_wavelength 0.71073
_diffrn_reflns_av_R_equivalents 0.0205
_diffrn_reflns_av_sigmaI/netI 0.0483
_diffrn_reflns_limit_h_max 8
_diffrn_reflns_limit_h_min -9
_diffrn_reflns_limit_k_max 10
_diffrn_reflns_limit_k_min -10
_diffrn_reflns_limit_l_max 12
_diffrn_reflns_limit_l_min -20
_diffrn_reflns_number 4438
_diffrn_reflns_theta_full 25.02
_diffrn_reflns_theta_max 25.02
_diffrn_reflns_theta_min 2.41
_exptl_absorpt_coefficient_mu 0.598
_exptl_absorpt_correction_T_max 0.9765
_exptl_absorpt_correction_T_min 0.8846
_exptl_absorpt_correction_type multi-scan
_exptl_absorpt_process_details sadabs
_exptl_crystal_colour colourless
_exptl_crystal_density_diffrn 1.592
_exptl_crystal_density_method 'not measured'
_exptl_crystal_description bar
_exptl_crystal_F_000 510
_exptl_crystal_size_max 0.21
_exptl_crystal_size_mid 0.10
_exptl_crystal_size_min 0.04
_refine_diff_density_max 0.725
_refine_diff_density_min -0.459
_refine_diff_density_rms 0.084
_refine_ls_extinction_method none
_refine_ls_goodness_of_fit_ref 1.072
_refine_ls_hydrogen_treatment constr
_refine_ls_matrix_type full
_refine_ls_number_parameters 304
_refine_ls_number_reflns 3654
_refine_ls_number_restraints 0
_refine_ls_restrained_S_all 1.072
_refine_ls_R_factor_all 0.0676
_refine_ls_R_factor_gt 0.0577
_refine_ls_shift/su_max 0.000
_refine_ls_shift/su_mean 0.000
_refine_ls_structure_factor_coef Fsqd
_refine_ls_weighting_details 'calc w=1/[\s^2^(Fo^2^)+(0.0778P)^2^+0.2098P] where P=(Fo^2^+2Fc^2^)/3'
_refine_ls_weighting_scheme calc
_refine_ls_wR_factor_gt 0.1355
_refine_ls_wR_factor_ref 0.1425
_reflns_number_gt 3129
_reflns_number_total 3654
_reflns_threshold_expression >2sigma(I)
_cod_data_source_file cg060583%2Bsi20060901_024314.cif
_cod_data_source_block 1
_cod_depositor_comments
;
The following automatic conversions were performed:

'_symmetry_cell_setting' value 'Triclinic' changed to 'triclinic'
according to
/usr/data/users/saulius/automatic-downloads/retrospective/ACS/lib/dictionaries/cif_core.dic
dictionary named 'cif_core.dic' version 2.4.2 from 2011-04-26.

Automatic conversion script
Id: cif_fix_values 2281 2013-09-26 08:29:07Z andrius 
;
_cod_original_sg_symbol_H-M P-1
_cod_original_formula_sum 'C20 H16 Cd0.50 N9 O4'
_cod_database_code 4511330

loop_
_symmetry_equiv_pos_as_xyz
'x, y, z'
'-x, -y, -z'

loop_
_atom_site_label
_atom_site_type_symbol
_atom_site_fract_x
_atom_site_fract_y
_atom_site_fract_z
_atom_site_U_iso_or_equiv
_atom_site_adp_type
_atom_site_occupancy
_atom_site_symmetry_multiplicity
_atom_site_calc_flag
_atom_site_refinement_flags
Cd1 Cd 0.0000 1.0000 0.0000 0.0539(2) Uani 1 2 d S
N1 N 0.3476(6) -0.1266(5) 0.3997(2) 0.0639(11) Uani 1 1 d .
N2 N 0.4525(6) -0.2488(5) 0.4621(2) 0.0626(11) Uani 1 1 d .
N3 N 0.3227(7) -0.4855(5) 0.8994(3) 0.0667(11) Uani 1 1 d .
N4 N 0.4487(5) -0.4154(5) 0.8979(2) 0.0515(9) Uani 1 1 d .
N5 N 0.2133(6) -0.2674(5) 0.9673(2) 0.0546(9) Uani 1 1 d .
N6 N -0.1889(5) 0.7478(4) 0.2215(2) 0.0458(8) Uani 1 1 d .
N7 N -0.0870(6) 0.8110(5) 0.2544(2) 0.0554(10) Uani 1 1 d .
N8 N -0.0783(5) 0.8797(4) 0.1228(2) 0.0510(9) Uani 1 1 d .
N9 N -0.3037(6) 0.9468(8) -0.0861(3) 0.0674(12) Uani 1 1 d .
C1 C 0.2424(6) 0.0065(5) 0.4290(2) 0.0453(10) Uani 1 1 d .
C2 C 0.1092(6) 0.1691(5) 0.3903(2) 0.0432(10) Uani 1 1 d .
C3 C 0.0973(7) 0.1998(6) 0.3089(3) 0.0543(11) Uani 1 1 d .
H3 H 0.1752 0.1165 0.2797 0.065 Uiso 1 1 calc R
C4 C -0.0285(7) 0.3521(6) 0.2715(3) 0.0557(12) Uani 1 1 d .
H4 H -0.0354 0.3711 0.2168 0.067 Uiso 1 1 calc R
C5 C -0.1453(6) 0.4781(5) 0.3133(2) 0.0470(10) Uani 1 1 d .
C6 C -0.1334(7) 0.4487(6) 0.3938(3) 0.0581(12) Uani 1 1 d .
H6 H -0.2110 0.5328 0.4227 0.070 Uiso 1 1 calc R
C7 C -0.0075(6) 0.2958(6) 0.4321(3) 0.0556(12) Uani 1 1 d .
H7 H -0.0009 0.2774 0.4868 0.067 Uiso 1 1 calc R
C8 C -0.2838(6) 0.6466(6) 0.2702(3) 0.0553(12) Uani 1 1 d .
H8A H -0.3583 0.6223 0.2370 0.066 Uiso 1 1 calc R
H8B H -0.3673 0.7126 0.3084 0.066 Uiso 1 1 calc R
C9 C -0.1822(6) 0.7903(5) 0.1441(3) 0.0508(11) Uani 1 1 d .
H9 H -0.2422 0.7613 0.1094 0.061 Uiso 1 1 calc R
C10 C -0.0241(7) 0.8898(6) 0.1930(3) 0.0574(12) Uani 1 1 d .
H10 H 0.0509 0.9477 0.1969 0.069 Uiso 1 1 calc R
C11 C 0.4004(6) -0.1783(5) 0.5241(2) 0.0441(10) Uani 1 1 d .
C12 C 0.4599(6) -0.2488(5) 0.6047(3) 0.0435(10) Uani 1 1 d .
C13 C 0.3943(7) -0.1483(5) 0.6629(3) 0.0517(11) Uani 1 1 d .
H13 H 0.3140 -0.0333 0.6502 0.062 Uiso 1 1 calc R
C14 C 0.4473(7) -0.2178(6) 0.7395(3) 0.0592(13) Uani 1 1 d .
H14 H 0.4040 -0.1483 0.7782 0.071 Uiso 1 1 calc R
C15 C 0.5635(6) -0.3888(6) 0.7601(3) 0.0486(10) Uani 1 1 d .
C16 C 0.6294(6) -0.4885(6) 0.7020(3) 0.0535(11) Uani 1 1 d .
H16 H 0.7083 -0.6039 0.7151 0.064 Uiso 1 1 calc R
C17 C 0.5796(6) -0.4195(6) 0.6242(3) 0.0524(11) Uani 1 1 d .
H17 H 0.6268 -0.4878 0.5852 0.063 Uiso 1 1 calc R
C18 C 0.6147(7) -0.4654(6) 0.8457(3) 0.0593(13) Uani 1 1 d .
H18A H 0.6732 -0.5899 0.8515 0.071 Uiso 1 1 calc R
H18B H 0.7035 -0.4256 0.8604 0.071 Uiso 1 1 calc R
C19 C 0.3813(7) -0.2876(6) 0.9383(3) 0.0520(11) Uani 1 1 d .
H19 H 0.4442 -0.2209 0.9453 0.062 Uiso 1 1 calc R
C20 C 0.1849(8) -0.3923(6) 0.9417(3) 0.0613(13) Uani 1 1 d .
H20 H 0.0754 -0.4105 0.9533 0.074 Uiso 1 1 calc R
O1 O 0.2664(4) -0.0156(3) 0.50823(16) 0.0455(7) Uani 1 1 d .
O2 O -0.2729(9) 1.0523(10) -0.0678(4) 0.157(3) Uani 1 1 d .
O3 O -0.2400(11) 0.8062(11) -0.0428(5) 0.186(3) Uani 1 1 d .
O4 O -0.3886(8) 0.9529(8) -0.1395(3) 0.1223(19) Uani 1 1 d .

loop_
_atom_site_aniso_label
_atom_site_aniso_U_11
_atom_site_aniso_U_22
_atom_site_aniso_U_33
_atom_site_aniso_U_23
_atom_site_aniso_U_13
_atom_site_aniso_U_12
Cd1 0.0583(3) 0.0454(3) 0.0469(3) 0.0021(2) 0.0062(2) -0.0160(2)
N1 0.083(3) 0.046(2) 0.041(2) -0.0045(17) -0.001(2) -0.006(2)
N2 0.072(3) 0.045(2) 0.046(2) -0.0065(18) 0.000(2) 0.0004(19)
N3 0.080(3) 0.058(2) 0.066(3) -0.016(2) -0.001(2) -0.029(2)
N4 0.058(2) 0.047(2) 0.043(2) -0.0052(17) -0.0084(18) -0.0136(18)
N5 0.063(2) 0.047(2) 0.049(2) -0.0053(17) -0.0032(19) -0.0177(18)
N6 0.048(2) 0.0374(18) 0.042(2) 0.0016(15) -0.0030(16) -0.0094(16)
N7 0.060(2) 0.049(2) 0.049(2) -0.0022(18) -0.0095(19) -0.0145(19)
N8 0.055(2) 0.044(2) 0.045(2) 0.0002(16) 0.0000(18) -0.0150(18)
N9 0.058(3) 0.095(4) 0.065(3) -0.028(3) 0.003(2) -0.041(3)
C1 0.048(2) 0.041(2) 0.038(2) -0.0047(18) 0.0032(19) -0.0120(19)
C2 0.044(2) 0.039(2) 0.041(2) 0.0004(18) -0.0003(18) -0.0150(18)
C3 0.063(3) 0.047(2) 0.044(2) -0.009(2) -0.002(2) -0.013(2)
C4 0.069(3) 0.053(3) 0.037(2) -0.005(2) -0.007(2) -0.016(2)
C5 0.044(2) 0.047(2) 0.041(2) 0.0054(19) 0.0006(19) -0.0151(19)
C6 0.055(3) 0.049(3) 0.051(3) -0.006(2) 0.007(2) -0.005(2)
C7 0.062(3) 0.051(3) 0.034(2) 0.001(2) 0.001(2) -0.007(2)
C8 0.049(3) 0.053(3) 0.052(3) 0.004(2) 0.001(2) -0.014(2)
C9 0.054(3) 0.046(2) 0.046(3) -0.002(2) -0.007(2) -0.014(2)
C10 0.057(3) 0.050(3) 0.060(3) -0.003(2) -0.007(2) -0.017(2)
C11 0.045(2) 0.035(2) 0.045(2) -0.0059(18) 0.0038(19) -0.0101(18)
C12 0.041(2) 0.038(2) 0.048(2) -0.0064(18) -0.0018(19) -0.0127(18)
C13 0.059(3) 0.037(2) 0.047(3) -0.0055(19) -0.007(2) -0.007(2)
C14 0.071(3) 0.048(2) 0.046(3) -0.016(2) -0.009(2) -0.004(2)
C15 0.040(2) 0.047(2) 0.049(2) -0.005(2) -0.0066(19) -0.0078(19)
C16 0.044(2) 0.041(2) 0.057(3) -0.003(2) -0.005(2) -0.0007(19)
C17 0.052(3) 0.043(2) 0.051(3) -0.012(2) 0.001(2) -0.006(2)
C18 0.052(3) 0.058(3) 0.047(3) -0.007(2) -0.008(2) 0.000(2)
C19 0.056(3) 0.051(3) 0.048(3) -0.010(2) -0.002(2) -0.019(2)
C20 0.069(3) 0.062(3) 0.058(3) -0.008(2) 0.002(3) -0.035(3)
O1 0.0490(16) 0.0385(15) 0.0392(15) -0.0053(12) -0.0009(13) -0.0081(13)
O2 0.154(6) 0.204(7) 0.186(6) -0.111(6) 0.040(5) -0.120(6)
O3 0.160(6) 0.185(8) 0.152(6) 0.002(6) -0.053(5) -0.010(6)
O4 0.135(4) 0.176(6) 0.087(3) -0.032(3) -0.026(3) -0.082(4)

loop_
_atom_type_symbol
_atom_type_description
_atom_type_scat_dispersion_real
_atom_type_scat_dispersion_imag
_atom_type_scat_source
C C 0.0033 0.0016 'International Tables Vol C Tables 4.2.6.8 and 6.1.1.4'
H H 0.0000 0.0000 'International Tables Vol C Tables 4.2.6.8 and 6.1.1.4'
N N 0.0061 0.0033 'International Tables Vol C Tables 4.2.6.8 and 6.1.1.4'
O O 0.0106 0.0060 'International Tables Vol C Tables 4.2.6.8 and 6.1.1.4'
Cd Cd -0.8075 1.2024 'International Tables Vol C Tables 4.2.6.8 and 6.1.1.4'

loop_
_geom_angle_atom_site_label_1
_geom_angle_atom_site_label_2
_geom_angle_atom_site_label_3
_geom_angle
_geom_angle_site_symmetry_1
_geom_angle_site_symmetry_3
N8 Cd1 N8 180.00(18) 2_575 .
N8 Cd1 N5 85.93(13) 2_575 1_564
N8 Cd1 N5 94.07(13) . 1_564
N8 Cd1 N5 94.07(13) 2_575 2_566
N8 Cd1 N5 85.93(13) . 2_566
N5 Cd1 N5 180.0(2) 1_564 2_566
N8 Cd1 O2 98.7(2) 2_575 2_575
N8 Cd1 O2 81.3(2) . 2_575
N5 Cd1 O2 77.44(19) 1_564 2_575
N5 Cd1 O2 102.56(19) 2_566 2_575
N8 Cd1 O2 81.3(2) 2_575 .
N8 Cd1 O2 98.7(2) . .
N5 Cd1 O2 102.56(19) 1_564 .
N5 Cd1 O2 77.44(19) 2_566 .
O2 Cd1 O2 180.0(4) 2_575 .
C1 N1 N2 106.7(3) . .
C11 N2 N1 106.4(3) . .
C20 N3 N4 102.4(4) . .
C19 N4 N3 109.7(4) . .
C19 N4 C18 129.4(4) . .
N3 N4 C18 120.1(4) . .
C19 N5 C20 102.4(4) . .
C19 N5 Cd1 121.1(3) . 1_546
C20 N5 Cd1 131.0(3) . 1_546
C9 N6 N7 109.9(4) . .
C9 N6 C8 128.8(4) . .
N7 N6 C8 121.3(4) . .
C10 N7 N6 102.9(4) . .
C9 N8 C10 103.2(4) . .
C9 N8 Cd1 131.3(3) . .
C10 N8 Cd1 125.6(3) . .
O2 N9 O4 129.9(8) . .
O2 N9 O3 114.7(7) . .
O4 N9 O3 115.4(7) . .
N1 C1 O1 111.9(4) . .
N1 C1 C2 129.2(4) . .
O1 C1 C2 118.8(4) . .
C7 C2 C3 118.6(4) . .
C7 C2 C1 122.0(4) . .
C3 C2 C1 119.4(4) . .
C4 C3 C2 120.2(4) . .
C4 C3 H3 119.9 . .
C2 C3 H3 119.9 . .
C3 C4 C5 121.2(4) . .
C3 C4 H4 119.4 . .
C5 C4 H4 119.4 . .
C6 C5 C4 118.9(4) . .
C6 C5 C8 121.0(4) . .
C4 C5 C8 120.1(4) . .
C5 C6 C7 120.5(4) . .
C5 C6 H6 119.8 . .
C7 C6 H6 119.8 . .
C6 C7 C2 120.7(4) . .
C6 C7 H7 119.6 . .
C2 C7 H7 119.6 . .
N6 C8 C5 111.3(4) . .
N6 C8 H8A 109.4 . .
C5 C8 H8A 109.4 . .
N6 C8 H8B 109.4 . .
C5 C8 H8B 109.4 . .
H8A C8 H8B 108.0 . .
N6 C9 N8 110.2(4) . .
N6 C9 H9 124.9 . .
N8 C9 H9 124.9 . .
N7 C10 N8 113.8(4) . .
N7 C10 H10 123.1 . .
N8 C10 H10 123.1 . .
N2 C11 O1 111.8(4) . .
N2 C11 C12 129.4(4) . .
O1 C11 C12 118.8(4) . .
C13 C12 C17 119.4(4) . .
C13 C12 C11 120.6(4) . .
C17 C12 C11 120.0(4) . .
C14 C13 C12 120.1(4) . .
C14 C13 H13 119.9 . .
C12 C13 H13 119.9 . .
C13 C14 C15 121.1(4) . .
C13 C14 H14 119.5 . .
C15 C14 H14 119.5 . .
C16 C15 C14 118.7(4) . .
C16 C15 C18 120.8(4) . .
C14 C15 C18 120.5(4) . .
C15 C16 C17 120.8(4) . .
C15 C16 H16 119.6 . .
C17 C16 H16 119.6 . .
C12 C17 C16 119.9(4) . .
C12 C17 H17 120.1 . .
C16 C17 H17 120.1 . .
N4 C18 C15 110.6(4) . .
N4 C18 H18A 109.5 . .
C15 C18 H18A 109.5 . .
N4 C18 H18B 109.5 . .
C15 C18 H18B 109.5 . .
H18A C18 H18B 108.1 . .
N5 C19 N4 110.6(4) . .
N5 C19 H19 124.7 . .
N4 C19 H19 124.7 . .
N3 C20 N5 114.9(5) . .
N3 C20 H20 122.6 . .
N5 C20 H20 122.6 . .
C11 O1 C1 103.1(3) . .
N9 O2 Cd1 123.9(6) . .

loop_
_geom_bond_atom_site_label_1
_geom_bond_atom_site_label_2
_geom_bond_distance
_geom_bond_site_symmetry_2
Cd1 N8 2.302(3) 2_575
Cd1 N8 2.302(3) .
Cd1 N5 2.369(4) 1_564
Cd1 N5 2.369(4) 2_566
Cd1 O2 2.397(7) 2_575
Cd1 O2 2.397(7) .
N1 C1 1.275(5) .
N1 N2 1.409(5) .
N2 C11 1.283(6) .
N3 C20 1.305(7) .
N3 N4 1.350(6) .
N4 C19 1.318(6) .
N4 C18 1.461(6) .
N5 C19 1.313(6) .
N5 C20 1.349(6) .
N5 Cd1 2.369(4) 1_546
N6 C9 1.316(5) .
N6 N7 1.359(5) .
N6 C8 1.457(5) .
N7 C10 1.304(6) .
N8 C9 1.316(6) .
N8 C10 1.361(6) .
N9 O2 1.140(7) .
N9 O4 1.179(6) .
N9 O3 1.228(8) .
C1 O1 1.367(5) .
C1 C2 1.447(5) .
C2 C7 1.382(6) .
C2 C3 1.384(6) .
C3 C4 1.366(6) .
C3 H3 0.9300 .
C4 C5 1.379(6) .
C4 H4 0.9300 .
C5 C6 1.369(6) .
C5 C8 1.520(6) .
C6 C7 1.375(6) .
C6 H6 0.9300 .
C7 H7 0.9300 .
C8 H8A 0.9700 .
C8 H8B 0.9700 .
C9 H9 0.9300 .
C10 H10 0.9300 .
C11 O1 1.364(5) .
C11 C12 1.450(6) .
C12 C13 1.378(6) .
C12 C17 1.382(6) .
C13 C14 1.375(6) .
C13 H13 0.9300 .
C14 C15 1.380(6) .
C14 H14 0.9300 .
C15 C16 1.372(6) .
C15 C18 1.520(6) .
C16 C17 1.387(6) .
C16 H16 0.9300 .
C17 H17 0.9300 .
C18 H18A 0.9700 .
C18 H18B 0.9700 .
C19 H19 0.9300 .
C20 H20 0.9300 .

loop_
_geom_torsion_atom_site_label_1
_geom_torsion_atom_site_label_2
_geom_torsion_atom_site_label_3
_geom_torsion_atom_site_label_4
_geom_torsion
_geom_torsion_site_symmetry_1
C1 N1 N2 C11 0.3(6) .
C20 N3 N4 C19 0.0(5) .
C20 N3 N4 C18 -170.4(4) .
C9 N6 N7 C10 0.1(4) .
C8 N6 N7 C10 179.2(4) .
N8 Cd1 N8 C9 126(100) 2_575
N5 Cd1 N8 C9 -74.2(4) 1_564
N5 Cd1 N8 C9 105.8(4) 2_566
O2 Cd1 N8 C9 -150.9(4) 2_575
O2 Cd1 N8 C9 29.1(4) .
N8 Cd1 N8 C10 -53(100) 2_575
N5 Cd1 N8 C10 106.7(4) 1_564
N5 Cd1 N8 C10 -73.3(4) 2_566
O2 Cd1 N8 C10 30.1(4) 2_575
O2 Cd1 N8 C10 -149.9(4) .
N2 N1 C1 O1 -0.5(5) .
N2 N1 C1 C2 179.2(4) .
N1 C1 C2 C7 173.7(5) .
O1 C1 C2 C7 -6.6(6) .
N1 C1 C2 C3 -6.3(8) .
O1 C1 C2 C3 173.4(4) .
C7 C2 C3 C4 -0.4(7) .
C1 C2 C3 C4 179.6(4) .
C2 C3 C4 C5 0.2(8) .
C3 C4 C5 C6 0.2(7) .
C3 C4 C5 C8 179.9(5) .
C4 C5 C6 C7 -0.3(7) .
C8 C5 C6 C7 180.0(5) .
C5 C6 C7 C2 0.0(8) .
C3 C2 C7 C6 0.3(7) .
C1 C2 C7 C6 -179.7(4) .
C9 N6 C8 C5 114.5(5) .
N7 N6 C8 C5 -64.4(5) .
C6 C5 C8 N6 111.9(5) .
C4 C5 C8 N6 -67.8(6) .
N7 N6 C9 N8 0.3(5) .
C8 N6 C9 N8 -178.6(4) .
C10 N8 C9 N6 -0.6(5) .
Cd1 N8 C9 N6 -179.8(3) .
N6 N7 C10 N8 -0.5(5) .
C9 N8 C10 N7 0.7(5) .
Cd1 N8 C10 N7 180.0(3) .
N1 N2 C11 O1 0.0(5) .
N1 N2 C11 C12 178.2(4) .
N2 C11 C12 C13 176.3(5) .
O1 C11 C12 C13 -5.5(6) .
N2 C11 C12 C17 -5.4(7) .
O1 C11 C12 C17 172.7(4) .
C17 C12 C13 C14 -0.2(7) .
C11 C12 C13 C14 178.1(5) .
C12 C13 C14 C15 -1.2(8) .
C13 C14 C15 C16 1.4(8) .
C13 C14 C15 C18 -177.6(5) .
C14 C15 C16 C17 -0.3(7) .
C18 C15 C16 C17 178.7(5) .
C13 C12 C17 C16 1.3(7) .
C11 C12 C17 C16 -177.0(4) .
C15 C16 C17 C12 -1.1(7) .
C19 N4 C18 C15 -95.8(5) .
N3 N4 C18 C15 72.5(5) .
C16 C15 C18 N4 -132.3(5) .
C14 C15 C18 N4 46.7(6) .
C20 N5 C19 N4 0.2(5) .
Cd1 N5 C19 N4 -156.4(3) 1_546
N3 N4 C19 N5 -0.1(5) .
C18 N4 C19 N5 169.1(4) .
N4 N3 C20 N5 0.1(6) .
C19 N5 C20 N3 -0.2(6) .
Cd1 N5 C20 N3 153.0(4) 1_546
N2 C11 O1 C1 -0.3(5) .
C12 C11 O1 C1 -178.7(4) .
N1 C1 O1 C11 0.5(5) .
C2 C1 O1 C11 -179.2(4) .
O4 N9 O2 Cd1 -150.9(6) .
O3 N9 O2 Cd1 30.0(9) .
N8 Cd1 O2 N9 106.7(6) 2_575
N8 Cd1 O2 N9 -73.3(6) .
N5 Cd1 O2 N9 22.9(6) 1_564
N5 Cd1 O2 N9 -157.1(6) 2_566
O2 Cd1 O2 N9 -74(59) 2_575
